data_7025851
loop_
_publ_author_name
'Clark, Lawrence'
'Deacon, Glen B.'
'Forsyth, Craig M.'
'Junk, Peter C.'
'Mountford, Philip'
'Townley, Josh P.'

_publ_section_title
;
 Low-coordinate rare-earth complexes of the asymmetric
 2,4-di-tert-butylphenolate ligand prepared by redox
 transmetallation/protolysis reactions, and their reactivity towards
 ring-opening polymerisation.
;
_journal_issue 29
_journal_name_full 'Dalton transactions (Cambridge, England : 2003)'
_journal_page_first 6693
_journal_page_last 6704
_journal_paper_doi 10.1039/c0dt00023j
_journal_volume 39
_journal_year 2010
_chemical_formula_moiety 'C92 H142 Nd2 O8, 2(C7 H8)'
_chemical_formula_sum 'C106 H158 Nd2 O8'
_chemical_formula_weight 1848.80
_chemical_name_systematic
;
?
;
_space_group_IT_number 2
_symmetry_cell_setting triclinic
_symmetry_space_group_name_Hall '-P 1'
_symmetry_space_group_name_H-M 'P -1'
_atom_sites_solution_hydrogens geom
_atom_sites_solution_primary direct
_atom_sites_solution_secondary difmap
_audit_creation_method SHELXL-97
_cell_angle_alpha 83.24(3)
_cell_angle_beta 73.97(3)
_cell_angle_gamma 73.61(3)
_cell_formula_units_Z 1
_cell_length_a 11.226(2)
_cell_length_b 14.321(3)
_cell_length_c 16.832(3)
_cell_measurement_reflns_used 12112
_cell_measurement_temperature 123(2)
_cell_measurement_theta_max 28.28
_cell_measurement_theta_min 0.41
_cell_volume 2492.8(10)
_computing_cell_refinement 'Denzo SMN'
_computing_data_collection COLLCET
_computing_data_reduction 'Denzo-SMN and Scalepack'
_computing_molecular_graphics X-Seed
_computing_publication_material CIFTAB
_computing_structure_refinement 'SHELXL-97 (Sheldrick, 1997)'
_computing_structure_solution 'SHELXS-97 (Sheldrick, 1990)'
_diffrn_ambient_temperature 123(2)
_diffrn_measured_fraction_theta_full 0.986
_diffrn_measured_fraction_theta_max 0.986
_diffrn_measurement_device_type 'Nonius KAPPA CCD'
_diffrn_measurement_method 'thin slice phi and omega scans'
_diffrn_radiation_monochromator graphite
_diffrn_radiation_source 'fine-focus sealed tube'
_diffrn_radiation_type MoK\a
_diffrn_radiation_wavelength 0.71073
_diffrn_reflns_av_R_equivalents 0.0844
_diffrn_reflns_av_sigmaI/netI 0.0830
_diffrn_reflns_limit_h_max 14
_diffrn_reflns_limit_h_min -14
_diffrn_reflns_limit_k_max 18
_diffrn_reflns_limit_k_min -18
_diffrn_reflns_limit_l_max 21
_diffrn_reflns_limit_l_min -21
_diffrn_reflns_number 34572
_diffrn_reflns_theta_full 27.50
_diffrn_reflns_theta_max 27.50
_diffrn_reflns_theta_min 1.26
_diffrn_standards_number 0
_exptl_absorpt_coefficient_mu 1.082
_exptl_absorpt_correction_T_max 0.93
_exptl_absorpt_correction_T_min 0.80
_exptl_absorpt_correction_type multi-scan
_exptl_absorpt_process_details SORTAV
_exptl_crystal_colour blue
_exptl_crystal_density_diffrn 1.231
_exptl_crystal_density_method 'not measured'
_exptl_crystal_description block
_exptl_crystal_F_000 978
_exptl_crystal_size_max 0.20
_exptl_crystal_size_mid 0.07
_exptl_crystal_size_min 0.06
_refine_diff_density_max 2.644
_refine_diff_density_min -1.019
_refine_diff_density_rms 0.144
_refine_ls_extinction_method none
_refine_ls_goodness_of_fit_ref 1.172
_refine_ls_hydrogen_treatment constr
_refine_ls_matrix_type full
_refine_ls_number_parameters 542
_refine_ls_number_reflns 11295
_refine_ls_number_restraints 0
_refine_ls_restrained_S_all 1.172
_refine_ls_R_factor_all 0.0808
_refine_ls_R_factor_gt 0.0630
_refine_ls_shift/su_max 0.001
_refine_ls_shift/su_mean 0.000
_refine_ls_structure_factor_coef Fsqd
_refine_ls_weighting_details 'calc w=1/[\s^2^(Fo^2^)+(0.0248P)^2^+14.8696P] where P=(Fo^2^+2Fc^2^)/3'
_refine_ls_weighting_scheme calc
_refine_ls_wR_factor_gt 0.1412
_refine_ls_wR_factor_ref 0.1478
_reflns_number_gt 9523
_reflns_number_total 11295
_reflns_threshold_expression >2sigma(I)
_cod_data_source_file c0dt00023j.txt
_cod_data_source_block josh07
_cod_original_cell_volume 2492.9(9)
_cod_database_code 7025851

loop_
_symmetry_equiv_pos_as_xyz
'x, y, z'
'-x, -y, -z'

loop_
_atom_site_label
_atom_site_type_symbol
_atom_site_fract_x
_atom_site_fract_y
_atom_site_fract_z
_atom_site_U_iso_or_equiv
_atom_site_adp_type
_atom_site_occupancy
_atom_site_symmetry_multiplicity
_atom_site_calc_flag
_atom_site_refinement_flags
Nd1 Nd 0.62305(3) 0.03289(2) 0.048279(18) 0.01532(9) Uani 1 1 d .
O1 O 0.5763(4) -0.0910(2) -0.0167(2) 0.0188(8) Uani 1 1 d .
C1 C 0.6207(5) -0.1700(4) 0.0297(3) 0.0163(10) Uani 1 1 d .
O2 O 0.7087(4) 0.1357(3) -0.0400(2) 0.0209(8) Uani 1 1 d .
C2 C 0.7252(5) -0.2428(4) -0.0038(3) 0.0151(10) Uani 1 1 d .
O3 O 0.5694(4) 0.0801(3) 0.1739(2) 0.0232(8) Uani 1 1 d .
C3 C 0.7630(5) -0.3175(4) 0.0521(3) 0.0172(11) Uani 1 1 d .
H3 H 0.8334 -0.3707 0.0308 0.021 Uiso 1 1 calc R
O4 O 0.8347(4) -0.0360(3) 0.0736(2) 0.0241(9) Uani 1 1 d .
C4 C 0.7054(6) -0.3206(4) 0.1376(3) 0.0207(11) Uani 1 1 d .
C5 C 0.6023(6) -0.2480(4) 0.1673(4) 0.0240(12) Uani 1 1 d .
H5 H 0.5594 -0.2477 0.2245 0.029 Uiso 1 1 calc R
C6 C 0.5596(6) -0.1747(4) 0.1144(3) 0.0213(12) Uani 1 1 d .
H6 H 0.4852 -0.1244 0.1359 0.026 Uiso 1 1 calc R
C7 C 0.7987(5) -0.2420(4) -0.0959(3) 0.0165(10) Uani 1 1 d .
C8 C 0.8473(6) -0.1485(4) -0.1218(4) 0.0286(13) Uani 1 1 d .
H8A H 0.8995 -0.1429 -0.0854 0.043 Uiso 1 1 calc R
H8B H 0.7736 -0.0912 -0.1170 0.043 Uiso 1 1 calc R
H8C H 0.8995 -0.1526 -0.1791 0.043 Uiso 1 1 calc R
C9 C 0.7095(6) -0.2506(4) -0.1487(4) 0.0261(13) Uani 1 1 d .
H9A H 0.7517 -0.2433 -0.2075 0.039 Uiso 1 1 calc R
H9B H 0.6289 -0.1994 -0.1346 0.039 Uiso 1 1 calc R
H9C H 0.6912 -0.3145 -0.1374 0.039 Uiso 1 1 calc R
C10 C 0.9131(5) -0.3255(4) -0.1147(4) 0.0246(12) Uani 1 1 d .
H10A H 0.9732 -0.3220 -0.0832 0.037 Uiso 1 1 calc R
H10B H 0.9549 -0.3237 -0.1740 0.037 Uiso 1 1 calc R
H10C H 0.8871 -0.3864 -0.0992 0.037 Uiso 1 1 calc R
C11 C 0.7591(6) -0.4040(4) 0.1929(3) 0.0233(12) Uani 1 1 d .
C12 C 0.6928(8) -0.3921(5) 0.2840(4) 0.0422(18) Uani 1 1 d .
H12A H 0.7348 -0.4466 0.3163 0.063 Uiso 1 1 calc R
H12B H 0.6024 -0.3913 0.2935 0.063 Uiso 1 1 calc R
H12C H 0.6984 -0.3308 0.3011 0.063 Uiso 1 1 calc R
C13 C 0.9009(6) -0.4082(5) 0.1805(4) 0.0350(15) Uani 1 1 d .
H13A H 0.9448 -0.4129 0.1215 0.053 Uiso 1 1 calc R
H13B H 0.9409 -0.4654 0.2112 0.053 Uiso 1 1 calc R
H13C H 0.9077 -0.3491 0.2009 0.053 Uiso 1 1 calc R
C14 C 0.7430(7) -0.4990(4) 0.1681(4) 0.0381(17) Uani 1 1 d .
H14A H 0.7857 -0.5090 0.1094 0.057 Uiso 1 1 calc R
H14B H 0.6514 -0.4945 0.1777 0.057 Uiso 1 1 calc R
H14C H 0.7816 -0.5540 0.2014 0.057 Uiso 1 1 calc R
C15 C 0.7476(5) 0.1816(4) -0.1146(3) 0.0177(11) Uani 1 1 d .
C16 C 0.7508(5) 0.2800(4) -0.1250(3) 0.0182(11) Uani 1 1 d .
C17 C 0.7951(5) 0.3170(4) -0.2059(3) 0.0192(11) Uani 1 1 d .
H17 H 0.7987 0.3830 -0.2125 0.023 Uiso 1 1 calc R
C18 C 0.8336(5) 0.2642(4) -0.2762(3) 0.0198(11) Uani 1 1 d .
C19 C 0.8275(5) 0.1674(4) -0.2638(3) 0.0223(12) Uani 1 1 d .
H19 H 0.8523 0.1279 -0.3102 0.027 Uiso 1 1 calc R
C20 C 0.7859(5) 0.1274(4) -0.1849(3) 0.0223(12) Uani 1 1 d .
H20 H 0.7836 0.0611 -0.1790 0.027 Uiso 1 1 calc R
C21 C 0.7100(5) 0.3431(4) -0.0518(3) 0.0206(11) Uani 1 1 d .
C22 C 0.5694(6) 0.3444(4) -0.0056(4) 0.0286(13) Uani 1 1 d .
H22A H 0.5131 0.3737 -0.0423 0.043 Uiso 1 1 calc R
H22B H 0.5428 0.3829 0.0438 0.043 Uiso 1 1 calc R
H22C H 0.5634 0.2776 0.0108 0.043 Uiso 1 1 calc R
C23 C 0.7196(6) 0.4491(4) -0.0775(4) 0.0291(13) Uani 1 1 d .
H23A H 0.8095 0.4486 -0.1032 0.044 Uiso 1 1 calc R
H23B H 0.6876 0.4884 -0.0283 0.044 Uiso 1 1 calc R
H23C H 0.6679 0.4771 -0.1170 0.044 Uiso 1 1 calc R
C24 C 0.7941(6) 0.3062(4) 0.0084(4) 0.0232(12) Uani 1 1 d .
H24A H 0.7929 0.2389 0.0268 0.035 Uiso 1 1 calc R
H24B H 0.7612 0.3474 0.0564 0.035 Uiso 1 1 calc R
H24C H 0.8824 0.3086 -0.0192 0.035 Uiso 1 1 calc R
C25 C 0.8819(6) 0.3065(5) -0.3642(3) 0.0281(13) Uani 1 1 d .
C26 C 1.0133(6) 0.2488(5) -0.4043(4) 0.0378(16) Uani 1 1 d .
H26A H 1.0129 0.1807 -0.4062 0.057 Uiso 1 1 calc R
H26B H 1.0729 0.2522 -0.3725 0.057 Uiso 1 1 calc R
H26C H 1.0407 0.2753 -0.4607 0.057 Uiso 1 1 calc R
C27 C 0.7878(7) 0.3034(6) -0.4142(4) 0.0405(17) Uani 1 1 d .
H27A H 0.8184 0.3267 -0.4713 0.061 Uiso 1 1 calc R
H27B H 0.7028 0.3452 -0.3893 0.061 Uiso 1 1 calc R
H27C H 0.7822 0.2363 -0.4138 0.061 Uiso 1 1 calc R
C28 C 0.8927(8) 0.4115(5) -0.3648(4) 0.0461(19) Uani 1 1 d .
H28A H 0.9557 0.4124 -0.3347 0.069 Uiso 1 1 calc R
H28B H 0.8089 0.4535 -0.3381 0.069 Uiso 1 1 calc R
H28C H 0.9205 0.4354 -0.4221 0.069 Uiso 1 1 calc R
C29 C 0.5387(5) 0.1387(4) 0.2371(3) 0.0206(11) Uani 1 1 d .
C30 C 0.4753(5) 0.1117(4) 0.3192(3) 0.0185(11) Uani 1 1 d .
C31 C 0.4484(5) 0.1797(4) 0.3780(3) 0.0187(11) Uani 1 1 d .
H31 H 0.4075 0.1637 0.4333 0.022 Uiso 1 1 calc R
C32 C 0.4772(5) 0.2709(4) 0.3620(3) 0.0209(11) Uani 1 1 d .
C33 C 0.5381(6) 0.2946(4) 0.2820(4) 0.0232(12) Uani 1 1 d .
H33 H 0.5581 0.3558 0.2691 0.028 Uiso 1 1 calc R
C34 C 0.5701(6) 0.2283(4) 0.2205(3) 0.0253(13) Uani 1 1 d .
H34 H 0.6142 0.2441 0.1659 0.030 Uiso 1 1 calc R
C35 C 0.4396(5) 0.0134(4) 0.3418(3) 0.0210(11) Uani 1 1 d .
C36 C 0.3534(6) -0.0005(5) 0.2888(4) 0.0268(13) Uani 1 1 d .
H36A H 0.3932 0.0109 0.2301 0.040 Uiso 1 1 calc R
H36B H 0.2688 0.0459 0.3047 0.040 Uiso 1 1 calc R
H36C H 0.3438 -0.0671 0.2980 0.040 Uiso 1 1 calc R
C37 C 0.5606(6) -0.0663(4) 0.3267(4) 0.0293(14) Uani 1 1 d .
H37A H 0.5406 -0.1289 0.3454 0.044 Uiso 1 1 calc R
H37B H 0.6175 -0.0552 0.3575 0.044 Uiso 1 1 calc R
H37C H 0.6032 -0.0673 0.2675 0.044 Uiso 1 1 calc R
C38 C 0.3656(6) 0.0028(4) 0.4321(3) 0.0250(12) Uani 1 1 d .
H38A H 0.3420 -0.0592 0.4412 0.037 Uiso 1 1 calc R
H38B H 0.2877 0.0567 0.4444 0.037 Uiso 1 1 calc R
H38C H 0.4197 0.0042 0.4685 0.037 Uiso 1 1 calc R
C39 C 0.4399(6) 0.3404(4) 0.4326(4) 0.0259(13) Uani 1 1 d .
C40 C 0.2970(7) 0.3557(5) 0.4715(5) 0.0395(16) Uani 1 1 d .
H40A H 0.2498 0.3819 0.4292 0.059 Uiso 1 1 calc R
H40B H 0.2694 0.4018 0.5157 0.059 Uiso 1 1 calc R
H40C H 0.2797 0.2934 0.4945 0.059 Uiso 1 1 calc R
C41 C 0.4747(7) 0.4380(5) 0.4013(4) 0.0380(16) Uani 1 1 d .
H41A H 0.5683 0.4263 0.3831 0.057 Uiso 1 1 calc R
H41B H 0.4405 0.4836 0.4463 0.057 Uiso 1 1 calc R
H41C H 0.4374 0.4658 0.3548 0.057 Uiso 1 1 calc R
C42 C 0.5093(7) 0.2964(5) 0.4994(4) 0.0336(15) Uani 1 1 d .
H42A H 0.4899 0.2341 0.5204 0.050 Uiso 1 1 calc R
H42B H 0.4807 0.3411 0.5448 0.050 Uiso 1 1 calc R
H42C H 0.6021 0.2856 0.4761 0.050 Uiso 1 1 calc R
C43 C 1.0000(8) -0.3571(5) -0.3518(5) 0.0466(19) Uani 1 1 d .
H43A H 0.9068 -0.3462 -0.3304 0.070 Uiso 1 1 calc R
H43B H 1.0433 -0.4014 -0.3134 0.070 Uiso 1 1 calc R
H43C H 1.0274 -0.3861 -0.4060 0.070 Uiso 1 1 calc R
C44 C 1.0346(7) -0.2605(5) -0.3607(4) 0.0352(15) Uani 1 1 d .
C45 C 0.9578(7) -0.1787(5) -0.3867(4) 0.0362(15) Uani 1 1 d .
H45 H 0.8790 -0.1809 -0.3960 0.043 Uiso 1 1 calc R
C46 C 0.9926(7) -0.0913(5) -0.3999(4) 0.0392(16) Uani 1 1 d .
H46 H 0.9385 -0.0358 -0.4206 0.047 Uiso 1 1 calc R
C47 C 1.1026(7) -0.0822(5) -0.3840(4) 0.0413(17) Uani 1 1 d .
H47 H 1.1236 -0.0214 -0.3931 0.050 Uiso 1 1 calc R
C48 C 1.1795(7) -0.1610(6) -0.3553(5) 0.0455(18) Uani 1 1 d .
H48 H 1.2557 -0.1573 -0.3432 0.055 Uiso 1 1 calc R
C49 C 1.1437(7) -0.2495(5) -0.3438(4) 0.0387(16) Uani 1 1 d .
H49 H 1.1979 -0.3050 -0.3232 0.046 Uiso 1 1 calc R
C50 C 0.8893(7) -0.1317(4) 0.1025(4) 0.0332(15) Uani 1 1 d .
H50A H 0.9765 -0.1582 0.0669 0.040 Uiso 1 1 calc R
H50B H 0.8355 -0.1755 0.1015 0.040 Uiso 1 1 calc R
C51 C 0.8953(6) -0.1243(5) 0.1889(4) 0.0328(14) Uani 1 1 d .
H51A H 0.9777 -0.1656 0.1983 0.039 Uiso 1 1 calc R
H51B H 0.8240 -0.1451 0.2293 0.039 Uiso 1 1 calc R
C52 C 0.8840(7) -0.0182(5) 0.1974(5) 0.0403(17) Uani 1 1 d .
H52A H 0.8029 0.0120 0.2376 0.048 Uiso 1 1 calc R
H52B H 0.9571 -0.0106 0.2160 0.048 Uiso 1 1 calc R
C53 C 0.8858(6) 0.0274(5) 0.1118(4) 0.0323(15) Uani 1 1 d .
H53A H 0.8306 0.0950 0.1144 0.039 Uiso 1 1 calc R
H53B H 0.9742 0.0279 0.0801 0.039 Uiso 1 1 calc R

loop_
_atom_site_aniso_label
_atom_site_aniso_U_11
_atom_site_aniso_U_22
_atom_site_aniso_U_33
_atom_site_aniso_U_23
_atom_site_aniso_U_13
_atom_site_aniso_U_12
Nd1 0.01788(15) 0.01410(14) 0.01378(14) -0.00004(10) -0.00347(10) -0.00465(10)
O1 0.024(2) 0.0089(17) 0.022(2) 0.0012(15) -0.0102(17) 0.0011(15)
C1 0.020(3) 0.012(2) 0.020(3) -0.001(2) -0.008(2) -0.005(2)
O2 0.024(2) 0.0172(19) 0.0185(19) 0.0050(15) -0.0017(16) -0.0065(16)
C2 0.018(3) 0.018(3) 0.013(2) 0.002(2) -0.007(2) -0.008(2)
O3 0.025(2) 0.028(2) 0.0136(19) -0.0068(16) -0.0027(16) -0.0015(17)
C3 0.017(3) 0.011(2) 0.022(3) -0.002(2) -0.005(2) -0.002(2)
O4 0.022(2) 0.023(2) 0.029(2) 0.0002(17) -0.0121(18) -0.0020(17)
C4 0.027(3) 0.018(3) 0.017(3) 0.003(2) -0.005(2) -0.007(2)
C5 0.029(3) 0.025(3) 0.017(3) -0.004(2) -0.004(2) -0.006(2)
C6 0.025(3) 0.013(3) 0.026(3) -0.004(2) -0.009(2) 0.000(2)
C7 0.013(2) 0.017(3) 0.016(3) -0.003(2) -0.001(2) 0.000(2)
C8 0.032(3) 0.030(3) 0.023(3) 0.001(3) 0.000(3) -0.015(3)
C9 0.025(3) 0.031(3) 0.022(3) -0.004(2) -0.008(2) -0.002(3)
C10 0.022(3) 0.027(3) 0.020(3) -0.001(2) -0.004(2) 0.000(2)
C11 0.032(3) 0.017(3) 0.017(3) 0.005(2) -0.006(2) -0.005(2)
C12 0.065(5) 0.028(3) 0.026(3) 0.008(3) -0.011(3) -0.005(3)
C13 0.035(4) 0.033(4) 0.037(4) 0.009(3) -0.017(3) -0.005(3)
C14 0.059(5) 0.015(3) 0.044(4) 0.008(3) -0.022(4) -0.010(3)
C15 0.019(3) 0.022(3) 0.012(2) 0.002(2) -0.002(2) -0.008(2)
C16 0.019(3) 0.017(3) 0.017(3) -0.002(2) -0.002(2) -0.003(2)
C17 0.017(3) 0.017(3) 0.025(3) 0.002(2) -0.006(2) -0.006(2)
C18 0.015(3) 0.028(3) 0.016(3) -0.001(2) -0.004(2) -0.004(2)
C19 0.026(3) 0.027(3) 0.019(3) -0.003(2) -0.006(2) -0.012(2)
C20 0.023(3) 0.021(3) 0.022(3) -0.002(2) -0.002(2) -0.008(2)
C21 0.020(3) 0.018(3) 0.023(3) -0.004(2) -0.004(2) -0.002(2)
C22 0.021(3) 0.028(3) 0.030(3) -0.008(3) 0.002(3) -0.001(2)
C23 0.034(3) 0.016(3) 0.034(3) -0.006(2) -0.006(3) -0.003(2)
C24 0.025(3) 0.020(3) 0.023(3) -0.002(2) -0.004(2) -0.004(2)
C25 0.032(3) 0.040(4) 0.013(3) 0.005(3) -0.004(2) -0.014(3)
C26 0.027(3) 0.051(4) 0.027(3) 0.003(3) 0.001(3) -0.005(3)
C27 0.047(4) 0.058(5) 0.021(3) 0.007(3) -0.014(3) -0.017(4)
C28 0.069(5) 0.041(4) 0.034(4) 0.017(3) -0.015(4) -0.028(4)
C29 0.023(3) 0.027(3) 0.014(3) -0.002(2) -0.006(2) -0.009(2)
C30 0.012(2) 0.026(3) 0.018(3) 0.001(2) -0.004(2) -0.005(2)
C31 0.018(3) 0.026(3) 0.012(2) 0.002(2) -0.003(2) -0.009(2)
C32 0.021(3) 0.020(3) 0.023(3) -0.002(2) -0.009(2) -0.004(2)
C33 0.030(3) 0.017(3) 0.025(3) 0.002(2) -0.007(3) -0.010(2)
C34 0.031(3) 0.027(3) 0.016(3) 0.003(2) -0.004(2) -0.008(3)
C35 0.022(3) 0.022(3) 0.021(3) 0.000(2) -0.008(2) -0.007(2)
C36 0.020(3) 0.036(3) 0.029(3) -0.010(3) -0.004(2) -0.012(3)
C37 0.031(3) 0.020(3) 0.035(4) 0.000(3) -0.011(3) -0.002(3)
C38 0.033(3) 0.025(3) 0.018(3) 0.001(2) -0.005(2) -0.013(3)
C39 0.027(3) 0.022(3) 0.029(3) -0.006(2) -0.007(3) -0.005(2)
C40 0.034(4) 0.040(4) 0.045(4) -0.018(3) -0.005(3) -0.008(3)
C41 0.049(4) 0.025(3) 0.041(4) -0.008(3) -0.010(3) -0.012(3)
C42 0.041(4) 0.042(4) 0.022(3) -0.005(3) -0.009(3) -0.016(3)
C43 0.071(6) 0.034(4) 0.032(4) 0.000(3) -0.012(4) -0.010(4)
C44 0.037(4) 0.039(4) 0.020(3) -0.002(3) 0.001(3) -0.003(3)
C45 0.032(4) 0.043(4) 0.027(3) -0.004(3) -0.007(3) 0.001(3)
C46 0.035(4) 0.036(4) 0.035(4) 0.002(3) -0.006(3) 0.004(3)
C47 0.041(4) 0.037(4) 0.040(4) -0.001(3) -0.001(3) -0.010(3)
C48 0.035(4) 0.052(5) 0.044(4) -0.007(4) -0.006(3) -0.004(3)
C49 0.033(4) 0.044(4) 0.027(3) 0.001(3) -0.005(3) 0.006(3)
C50 0.040(4) 0.020(3) 0.043(4) -0.002(3) -0.024(3) 0.002(3)
C51 0.029(3) 0.032(3) 0.037(4) -0.003(3) -0.014(3) 0.000(3)
C52 0.037(4) 0.041(4) 0.042(4) -0.012(3) -0.016(3) 0.000(3)
C53 0.035(4) 0.030(3) 0.043(4) -0.002(3) -0.020(3) -0.017(3)

loop_
_atom_type_symbol
_atom_type_description
_atom_type_scat_dispersion_real
_atom_type_scat_dispersion_imag
_atom_type_scat_source
C C 0.0033 0.0016 'International Tables Vol C Tables 4.2.6.8 and 6.1.1.4'
H H 0.0000 0.0000 'International Tables Vol C Tables 4.2.6.8 and 6.1.1.4'
O O 0.0106 0.0060 'International Tables Vol C Tables 4.2.6.8 and 6.1.1.4'
Nd Nd -0.1943 3.0179 'International Tables Vol C Tables 4.2.6.8 and 6.1.1.4'

loop_
_geom_angle_atom_site_label_1
_geom_angle_atom_site_label_2
_geom_angle_atom_site_label_3
_geom_angle
_geom_angle_site_symmetry_1
_geom_angle_site_symmetry_3
O3 Nd1 O2 111.45(15) . .
O3 Nd1 O1 99.48(14) . 2_655
O2 Nd1 O1 93.37(13) . 2_655
O3 Nd1 O1 133.78(14) . .
O2 Nd1 O1 113.77(13) . .
O1 Nd1 O1 69.08(14) 2_655 .
O3 Nd1 O4 84.26(14) . .
O2 Nd1 O4 86.74(14) . .
O1 Nd1 O4 175.91(14) 2_655 .
O1 Nd1 O4 107.14(13) . .
O3 Nd1 C1 116.13(15) . .
O2 Nd1 C1 130.94(15) . .
O1 Nd1 C1 90.13(13) 2_655 .
O1 Nd1 C1 26.73(12) . .
O4 Nd1 C1 86.72(14) . .
O3 Nd1 Nd1 121.73(11) . 2_655
O2 Nd1 Nd1 106.51(10) . 2_655
O1 Nd1 Nd1 35.29(9) 2_655 2_655
O1 Nd1 Nd1 33.79(8) . 2_655
O4 Nd1 Nd1 140.92(10) . 2_655
C1 Nd1 Nd1 56.56(10) . 2_655
C1 O1 Nd1 130.3(3) . 2_655
C1 O1 Nd1 99.3(3) . .
Nd1 O1 Nd1 110.92(14) 2_655 .
O1 C1 C2 121.2(5) . .
O1 C1 C6 118.6(5) . .
C2 C1 C6 120.1(5) . .
O1 C1 Nd1 54.0(2) . .
C2 C1 Nd1 125.5(4) . .
C6 C1 Nd1 88.6(3) . .
C15 O2 Nd1 157.8(3) . .
C1 C2 C3 114.8(5) . .
C1 C2 C7 123.2(4) . .
C3 C2 C7 122.1(5) . .
C29 O3 Nd1 160.0(4) . .
C2 C3 C4 125.3(5) . .
C50 O4 C53 104.0(4) . .
C50 O4 Nd1 129.2(4) . .
C53 O4 Nd1 117.1(3) . .
C5 C4 C3 117.5(5) . .
C5 C4 C11 122.1(5) . .
C3 C4 C11 120.4(5) . .
C4 C5 C6 119.2(5) . .
C5 C6 C1 123.0(5) . .
C10 C7 C2 112.1(4) . .
C10 C7 C9 106.9(5) . .
C2 C7 C9 108.7(4) . .
C10 C7 C8 106.5(5) . .
C2 C7 C8 111.4(4) . .
C9 C7 C8 111.1(4) . .
C12 C11 C4 113.7(5) . .
C12 C11 C13 108.1(5) . .
C4 C11 C13 107.3(5) . .
C12 C11 C14 107.5(5) . .
C4 C11 C14 108.8(5) . .
C13 C11 C14 111.4(5) . .
O2 C15 C20 117.6(5) . .
O2 C15 C16 124.5(5) . .
C20 C15 C16 118.0(5) . .
C15 C16 C17 118.0(5) . .
C15 C16 C21 120.8(5) . .
C17 C16 C21 121.1(5) . .
C18 C17 C16 124.7(5) . .
C17 C18 C19 115.8(5) . .
C17 C18 C25 123.6(5) . .
C19 C18 C25 120.6(5) . .
C20 C19 C18 121.5(5) . .
C19 C20 C15 122.0(5) . .
C16 C21 C24 112.4(5) . .
C16 C21 C22 108.6(5) . .
C24 C21 C22 108.7(5) . .
C16 C21 C23 112.3(5) . .
C24 C21 C23 105.3(5) . .
C22 C21 C23 109.5(5) . .
C26 C25 C27 110.1(6) . .
C26 C25 C28 105.3(6) . .
C27 C25 C28 110.0(5) . .
C26 C25 C18 110.8(5) . .
C27 C25 C18 107.5(5) . .
C28 C25 C18 113.0(5) . .
O3 C29 C34 117.9(5) . .
O3 C29 C30 121.6(5) . .
C34 C29 C30 120.5(5) . .
C31 C30 C29 115.4(5) . .
C31 C30 C35 121.7(5) . .
C29 C30 C35 123.0(5) . .
C30 C31 C32 124.9(5) . .
C33 C32 C31 118.2(5) . .
C33 C32 C39 122.1(5) . .
C31 C32 C39 119.6(5) . .
C32 C33 C34 119.5(5) . .
C33 C34 C29 121.6(5) . .
C37 C35 C38 108.0(5) . .
C37 C35 C30 108.2(5) . .
C38 C35 C30 113.8(5) . .
C37 C35 C36 109.4(5) . .
C38 C35 C36 106.0(5) . .
C30 C35 C36 111.4(4) . .
C40 C39 C42 107.6(5) . .
C40 C39 C32 107.4(5) . .
C42 C39 C32 111.3(5) . .
C40 C39 C41 111.8(5) . .
C42 C39 C41 107.2(5) . .
C32 C39 C41 111.5(5) . .
C45 C44 C49 115.7(7) . .
C45 C44 C43 120.4(7) . .
C49 C44 C43 123.9(6) . .
C44 C45 C46 120.9(7) . .
C47 C46 C45 122.4(6) . .
C48 C47 C46 118.6(7) . .
C47 C48 C49 118.1(7) . .
C44 C49 C48 124.2(6) . .
O4 C50 C51 107.0(5) . .
C50 C51 C52 105.4(5) . .
C53 C52 C51 104.6(5) . .
O4 C53 C52 104.0(5) . .

loop_
_geom_bond_atom_site_label_1
_geom_bond_atom_site_label_2
_geom_bond_distance
_geom_bond_site_symmetry_2
Nd1 O3 2.167(4) .
Nd1 O2 2.189(4) .
Nd1 O1 2.342(4) 2_655
Nd1 O1 2.432(4) .
Nd1 O4 2.437(4) .
Nd1 C1 2.967(5) .
Nd1 Nd1 3.9332(10) 2_655
O1 C1 1.352(6) .
O1 Nd1 2.342(4) 2_655
C1 C2 1.365(7) .
C1 C6 1.404(8) .
O2 C15 1.366(6) .
C2 C3 1.392(7) .
C2 C7 1.542(7) .
O3 C29 1.341(7) .
C3 C4 1.406(7) .
O4 C50 1.423(7) .
O4 C53 1.483(7) .
C4 C5 1.339(8) .
C4 C11 1.515(7) .
C5 C6 1.362(8) .
C7 C10 1.476(7) .
C7 C9 1.548(7) .
C7 C8 1.557(7) .
C11 C12 1.515(9) .
C11 C13 1.532(9) .
C11 C14 1.541(8) .
C15 C20 1.392(8) .
C15 C16 1.409(7) .
C16 C17 1.409(7) .
C16 C21 1.504(8) .
C17 C18 1.379(8) .
C18 C19 1.396(8) .
C18 C25 1.545(7) .
C19 C20 1.391(8) .
C21 C24 1.522(7) .
C21 C22 1.551(8) .
C21 C23 1.555(8) .
C25 C26 1.487(9) .
C25 C27 1.533(9) .
C25 C28 1.541(9) .
C29 C34 1.401(8) .
C29 C30 1.433(7) .
C30 C31 1.383(8) .
C30 C35 1.547(7) .
C31 C32 1.411(8) .
C32 C33 1.383(8) .
C32 C39 1.531(8) .
C33 C34 1.392(8) .
C35 C37 1.488(8) .
C35 C38 1.531(8) .
C35 C36 1.549(7) .
C39 C40 1.517(9) .
C39 C42 1.519(8) .
C39 C41 1.552(8) .
C43 C44 1.520(10) .
C44 C45 1.352(9) .
C44 C49 1.384(10) .
C45 C46 1.389(10) .
C46 C47 1.377(10) .
C47 C48 1.343(10) .
C48 C49 1.411(11) .
C50 C51 1.493(9) .
C51 C52 1.509(9) .
C52 C53 1.509(9) .
